data_2223218
loop_
_publ_author_name
'Sun, Ming-Xue'
'Li, Xu'
'Liu, Wen-Yong'
'Xiao, Kai'

_publ_section_title
;
 5,7-Dimethoxyisobenzofuran-1(3<i>H</i>)-one
;
_journal_coeditor_code WM2246
_journal_issue 9
_journal_name_full 'Acta Crystallographica Section E'
_journal_page_first o2146
_journal_paper_doi 10.1107/S1600536809031183
_journal_volume 65
_journal_year 2009
_chemical_formula_iupac 'C10 H10 O4'
_chemical_formula_moiety 'C10 H10 O4'
_chemical_formula_sum 'C10 H10 O4'
_chemical_formula_weight 194.18
_chemical_name_common 5,7-Dimethoxyphthalide
_chemical_name_systematic
;
5,7-Dimethoxyisobenzofuran-1(3<i>H</i>)-one
;
_space_group_IT_number 14
_symmetry_cell_setting monoclinic
_symmetry_space_group_name_Hall '-P 2ybc'
_symmetry_space_group_name_H-M 'P 1 21/c 1'
_atom_sites_solution_hydrogens geom
_atom_sites_solution_primary direct
_atom_sites_solution_secondary difmap
_audit_creation_method SHELXL-97
_cell_angle_alpha 90.00
_cell_angle_beta 104.322(6)
_cell_angle_gamma 90.00
_cell_formula_units_Z 8
_cell_length_a 8.532(3)
_cell_length_b 25.877(10)
_cell_length_c 8.374(3)
_cell_measurement_reflns_used 715
_cell_measurement_temperature 293(2)
_cell_measurement_theta_max 21.33
_cell_measurement_theta_min 2.63
_cell_volume 1791.4(11)
_computing_cell_refinement 'SAINT (Bruker, 2000)'
_computing_data_collection 'SMART (Bruker, 2000)'
_computing_data_reduction 'SAINT (Bruker, 2000)'
_computing_molecular_graphics 'SHELXTL (Sheldrick, 2008)'
_computing_publication_material
;
SHELXTL (Sheldrick, 2008) and PLATON (Spek, 2009)
;
_computing_structure_refinement 'SHELXL97 (Sheldrick, 2008)'
_computing_structure_solution 'SHELXS97 (Sheldrick, 2008)'
_diffrn_ambient_temperature 293(2)
_diffrn_measured_fraction_theta_full 0.998
_diffrn_measured_fraction_theta_max 0.998
_diffrn_measurement_device_type 'Bruker SMART APEX CCD area-detector'
_diffrn_measurement_method '\f and \w'
_diffrn_radiation_monochromator graphite
_diffrn_radiation_source 'fine-focus sealed tube'
_diffrn_radiation_type MoK\a
_diffrn_radiation_wavelength 0.71073
_diffrn_reflns_av_R_equivalents 0.0619
_diffrn_reflns_av_sigmaI/netI 0.0630
_diffrn_reflns_limit_h_max 10
_diffrn_reflns_limit_h_min -7
_diffrn_reflns_limit_k_max 31
_diffrn_reflns_limit_k_min -30
_diffrn_reflns_limit_l_max 8
_diffrn_reflns_limit_l_min -10
_diffrn_reflns_number 7489
_diffrn_reflns_theta_full 25.20
_diffrn_reflns_theta_max 25.20
_diffrn_reflns_theta_min 1.57
_diffrn_standards_number 0
_exptl_absorpt_coefficient_mu 0.112
_exptl_absorpt_correction_T_max 0.9889
_exptl_absorpt_correction_T_min 0.9867
_exptl_absorpt_correction_type multi-scan
_exptl_absorpt_process_details '(SADABS; Sheldrick, 1996)'
_exptl_crystal_colour Colourless
_exptl_crystal_density_diffrn 1.440
_exptl_crystal_density_method 'not measured'
_exptl_crystal_description prism
_exptl_crystal_F_000 816
_exptl_crystal_size_max 0.12
_exptl_crystal_size_mid 0.12
_exptl_crystal_size_min 0.10
_refine_diff_density_max 0.177
_refine_diff_density_min -0.193
_refine_ls_extinction_coef 0.0026(5)
_refine_ls_extinction_expression Fc^*^=kFc[1+0.001xFc^2^\l^3^/sin(2\q)]^-1/4^
_refine_ls_extinction_method 'SHELXL97 (Sheldrick, 2008)'
_refine_ls_goodness_of_fit_ref 0.925
_refine_ls_hydrogen_treatment constr
_refine_ls_matrix_type full
_refine_ls_number_parameters 258
_refine_ls_number_reflns 3216
_refine_ls_number_restraints 0
_refine_ls_restrained_S_all 0.925
_refine_ls_R_factor_all 0.1062
_refine_ls_R_factor_gt 0.0521
_refine_ls_shift/su_max 0.000
_refine_ls_shift/su_mean 0.000
_refine_ls_structure_factor_coef Fsqd
_refine_ls_weighting_details 'w=1/[\s^2^(Fo^2^)+(0.053P)^2^] where P=(Fo^2^+2Fc^2^)/3'
_refine_ls_weighting_scheme calc
_refine_ls_wR_factor_gt 0.1156
_refine_ls_wR_factor_ref 0.1310
_reflns_number_gt 1766
_reflns_number_total 3216
_reflns_threshold_expression I>2\s(I)
_cod_data_source_file wm2246.cif
_cod_data_source_block I
_cod_original_cell_volume 1791.5(11)
_cod_original_sg_symbol_H-M 'P 21/c'
_cod_database_code 2223218
_cod_database_fobs_code 2223218

loop_
_symmetry_equiv_pos_as_xyz
'x, y, z'
'-x, y+1/2, -z+1/2'
'-x, -y, -z'
'x, -y-1/2, z-1/2'

loop_
_atom_site_type_symbol
_atom_site_label
_atom_site_fract_x
_atom_site_fract_y
_atom_site_fract_z
_atom_site_U_iso_or_equiv
_atom_site_adp_type
_atom_site_calc_flag
_atom_site_refinement_flags
_atom_site_occupancy
_atom_site_disorder_assembly
_atom_site_disorder_group
O O1A 0.3975(2) 0.42391(7) 0.1615(2) 0.0627(6) Uani d . 1 . .
O O2A 0.2605(3) 0.35976(8) 0.0110(2) 0.0674(6) Uani d . 1 . .
O O3A 0.4002(2) 0.25798(7) 0.1709(2) 0.0571(6) Uani d . 1 . .
O O4A 0.8571(2) 0.28610(7) 0.6142(2) 0.0628(6) Uani d . 1 . .
C C1A 0.3670(4) 0.37248(11) 0.1270(3) 0.0518(8) Uani d . 1 . .
C C2A 0.4830(3) 0.34270(10) 0.2496(3) 0.0417(6) Uani d . 1 . .
C C3A 0.5069(3) 0.28902(10) 0.2724(3) 0.0470(7) Uani d . 1 . .
C C4A 0.6341(3) 0.27237(10) 0.3971(3) 0.0471(7) Uani d . 1 . .
H H4A 0.6529 0.2372 0.4141 0.057 Uiso calc R 1 . .
C C5A 0.7359(3) 0.30831(11) 0.4992(3) 0.0487(7) Uani d . 1 . .
C C6A 0.7112(3) 0.36054(10) 0.4795(3) 0.0486(7) Uani d . 1 . .
H H6A 0.7780 0.3842 0.5478 0.058 Uiso calc R 1 . .
C C7A 0.5835(3) 0.37640(10) 0.3545(3) 0.0452(7) Uani d . 1 . .
C C8A 0.5296(3) 0.43027(10) 0.3046(3) 0.0542(8) Uani d . 1 . .
H H8A1 0.4942 0.4478 0.3920 0.065 Uiso calc R 1 . .
H H8A2 0.6164 0.4500 0.2782 0.065 Uiso calc R 1 . .
C C9A 0.4125(4) 0.20351(11) 0.2069(4) 0.0644(9) Uani d . 1 . .
H H9A1 0.5177 0.1914 0.2025 0.097 Uiso calc R 1 . .
H H9A2 0.3312 0.1853 0.1270 0.097 Uiso calc R 1 . .
H H9A3 0.3968 0.1976 0.3150 0.097 Uiso calc R 1 . .
C C10A 0.9664(4) 0.31963(13) 0.7237(4) 0.0764(10) Uani d . 1 . .
H H10A 1.0202 0.3415 0.6614 0.115 Uiso calc R 1 . .
H H10B 1.0451 0.2994 0.7999 0.115 Uiso calc R 1 . .
H H10C 0.9072 0.3406 0.7833 0.115 Uiso calc R 1 . .
O O1B -0.0885(2) 0.46776(7) 0.6553(2) 0.0582(5) Uani d . 1 . .
O O2B -0.2380(2) 0.53224(8) 0.5190(2) 0.0674(6) Uani d . 1 . .
O O3B -0.0891(2) 0.63386(7) 0.6714(2) 0.0551(5) Uani d . 1 . .
O O4B 0.3667(2) 0.60524(7) 1.1150(2) 0.0539(5) Uani d . 1 . .
C C1B -0.1230(3) 0.51938(12) 0.6263(3) 0.0522(8) Uani d . 1 . .
C C2B -0.0013(3) 0.54864(11) 0.7460(3) 0.0454(7) Uani d . 1 . .
C C3B 0.0172(3) 0.60196(10) 0.7725(3) 0.0415(7) Uani d . 1 . .
C C4B 0.1434(3) 0.61849(10) 0.8969(3) 0.0440(7) Uani d . 1 . .
H H4B 0.1590 0.6537 0.9162 0.053 Uiso calc R 1 . .
C C5B 0.2488(3) 0.58354(10) 0.9954(3) 0.0420(6) Uani d . 1 . .
C C6B 0.2297(3) 0.53046(10) 0.9714(3) 0.0418(6) Uani d . 1 . .
H H6B 0.2988 0.5069 1.0375 0.050 Uiso calc R 1 . .
C C7B 0.1032(3) 0.51477(9) 0.8449(3) 0.0403(6) Uani d . 1 . .
C C8B 0.0538(3) 0.46110(10) 0.7869(3) 0.0522(7) Uani d . 1 . .
H H8B1 0.1386 0.4442 0.7477 0.063 Uiso calc R 1 . .
H H8B2 0.0302 0.4406 0.8750 0.063 Uiso calc R 1 . .
C C9B -0.0723(4) 0.68778(10) 0.7035(4) 0.0620(8) Uani d . 1 . .
H H9B1 -0.0863 0.6948 0.8117 0.093 Uiso calc R 1 . .
H H9B2 -0.1527 0.7062 0.6232 0.093 Uiso calc R 1 . .
H H9B3 0.0335 0.6988 0.6973 0.093 Uiso calc R 1 . .
C C10B 0.4778(3) 0.57130(11) 1.2222(3) 0.0589(8) Uani d . 1 . .
H H10D 0.4192 0.5485 1.2769 0.088 Uiso calc R 1 . .
H H10E 0.5531 0.5913 1.3028 0.088 Uiso calc R 1 . .
H H10F 0.5356 0.5514 1.1587 0.088 Uiso calc R 1 . .

loop_
_atom_site_aniso_label
_atom_site_aniso_U_11
_atom_site_aniso_U_22
_atom_site_aniso_U_33
_atom_site_aniso_U_12
_atom_site_aniso_U_13
_atom_site_aniso_U_23
O1A 0.0734(15) 0.0519(13) 0.0597(13) 0.0139(11) 0.0105(11) 0.0112(10)
O2A 0.0663(14) 0.0782(15) 0.0517(13) 0.0101(12) 0.0029(11) 0.0066(11)
O3A 0.0585(13) 0.0487(13) 0.0580(12) 0.0039(10) 0.0028(10) -0.0025(10)
O4A 0.0558(12) 0.0596(13) 0.0618(13) 0.0065(10) -0.0066(11) -0.0011(10)
C1A 0.055(2) 0.059(2) 0.0442(18) 0.0101(16) 0.0194(16) 0.0078(15)
C2A 0.0409(16) 0.0434(16) 0.0435(16) 0.0030(13) 0.0157(13) 0.0015(13)
C3A 0.0446(17) 0.0492(18) 0.0479(18) -0.0023(14) 0.0129(14) -0.0027(14)
C4A 0.0491(17) 0.0413(16) 0.0515(17) 0.0026(13) 0.0132(15) -0.0009(13)
C5A 0.0420(17) 0.0535(19) 0.0498(17) 0.0078(14) 0.0095(14) 0.0018(14)
C6A 0.0468(18) 0.0459(17) 0.0530(18) -0.0022(13) 0.0120(15) -0.0059(13)
C7A 0.0444(17) 0.0441(17) 0.0520(17) 0.0035(13) 0.0215(14) 0.0037(14)
C8A 0.064(2) 0.0491(18) 0.0544(18) 0.0077(14) 0.0233(16) 0.0054(14)
C9A 0.069(2) 0.0492(19) 0.071(2) -0.0037(15) 0.0088(17) -0.0008(15)
C10A 0.068(2) 0.078(2) 0.069(2) 0.0022(18) -0.0115(18) -0.0118(18)
O1B 0.0522(13) 0.0547(13) 0.0659(13) -0.0078(10) 0.0111(10) -0.0179(10)
O2B 0.0443(12) 0.0910(16) 0.0590(13) -0.0001(12) -0.0020(10) -0.0168(11)
O3B 0.0514(12) 0.0544(13) 0.0538(12) 0.0078(10) 0.0018(9) 0.0017(10)
O4B 0.0504(12) 0.0478(11) 0.0521(12) 0.0024(9) -0.0089(10) -0.0010(9)
C1B 0.0381(18) 0.067(2) 0.0520(19) -0.0063(15) 0.0115(15) -0.0141(15)
C2B 0.0382(16) 0.0581(18) 0.0409(16) -0.0021(14) 0.0117(13) -0.0038(14)
C3B 0.0381(16) 0.0455(17) 0.0410(16) 0.0036(13) 0.0098(13) 0.0033(13)
C4B 0.0428(16) 0.0402(16) 0.0474(16) -0.0020(13) 0.0080(14) 0.0000(13)
C5B 0.0386(16) 0.0485(18) 0.0387(15) -0.0018(13) 0.0090(13) -0.0029(13)
C6B 0.0381(16) 0.0438(16) 0.0437(16) 0.0047(12) 0.0107(13) 0.0030(12)
C7B 0.0417(16) 0.0397(16) 0.0431(15) 0.0003(13) 0.0175(13) -0.0005(13)
C8B 0.0486(18) 0.0493(18) 0.0581(18) -0.0027(14) 0.0118(14) -0.0050(14)
C9B 0.064(2) 0.050(2) 0.068(2) 0.0100(15) 0.0074(16) 0.0063(15)
C10B 0.0473(19) 0.062(2) 0.0578(19) 0.0068(15) -0.0056(15) -0.0028(15)

loop_
_atom_type_symbol
_atom_type_description
_atom_type_scat_dispersion_real
_atom_type_scat_dispersion_imag
_atom_type_scat_source
C C 0.0033 0.0016 'International Tables Vol C Tables 4.2.6.8 and 6.1.1.4'
H H 0.0000 0.0000 'International Tables Vol C Tables 4.2.6.8 and 6.1.1.4'
O O 0.0106 0.0060 'International Tables Vol C Tables 4.2.6.8 and 6.1.1.4'

loop_
_geom_angle_atom_site_label_1
_geom_angle_atom_site_label_2
_geom_angle_atom_site_label_3
_geom_angle_site_symmetry_1
_geom_angle_site_symmetry_3
_geom_angle
_geom_angle_publ_flag
C1A O1A C8A . . 110.8(2) ?
C3A O3A C9A . . 116.7(2) ?
C5A O4A C10A . . 117.5(2) ?
O2A C1A O1A . . 120.2(3) ?
O2A C1A C2A . . 132.1(3) ?
O1A C1A C2A . . 107.7(2) ?
C7A C2A C3A . . 119.4(2) ?
C7A C2A C1A . . 108.8(2) ?
C3A C2A C1A . . 131.8(3) ?
O3A C3A C4A . . 125.1(3) ?
O3A C3A C2A . . 116.7(2) ?
C4A C3A C2A . . 118.2(2) ?
C3A C4A C5A . . 120.4(3) ?
C3A C4A H4A . . 119.8 ?
C5A C4A H4A . . 119.8 ?
O4A C5A C6A . . 124.8(3) ?
O4A C5A C4A . . 113.5(2) ?
C6A C5A C4A . . 121.6(3) ?
C5A C6A C7A . . 117.1(2) ?
C5A C6A H6A . . 121.5 ?
C7A C6A H6A . . 121.5 ?
C6A C7A C2A . . 123.3(2) ?
C6A C7A C8A . . 128.5(3) ?
C2A C7A C8A . . 108.2(2) ?
O1A C8A C7A . . 104.5(2) ?
O1A C8A H8A1 . . 110.9 ?
C7A C8A H8A1 . . 110.9 ?
O1A C8A H8A2 . . 110.9 ?
C7A C8A H8A2 . . 110.9 ?
H8A1 C8A H8A2 . . 108.9 ?
O3A C9A H9A1 . . 109.5 ?
O3A C9A H9A2 . . 109.5 ?
H9A1 C9A H9A2 . . 109.5 ?
O3A C9A H9A3 . . 109.5 ?
H9A1 C9A H9A3 . . 109.5 ?
H9A2 C9A H9A3 . . 109.5 ?
O4A C10A H10A . . 109.5 ?
O4A C10A H10B . . 109.5 ?
H10A C10A H10B . . 109.5 ?
O4A C10A H10C . . 109.5 ?
H10A C10A H10C . . 109.5 ?
H10B C10A H10C . . 109.5 ?
C1B O1B C8B . . 110.8(2) ?
C3B O3B C9B . . 117.3(2) ?
C5B O4B C10B . . 117.7(2) ?
O2B C1B O1B . . 120.0(3) ?
O2B C1B C2B . . 132.7(3) ?
O1B C1B C2B . . 107.3(2) ?
C7B C2B C3B . . 120.2(2) ?
C7B C2B C1B . . 109.1(3) ?
C3B C2B C1B . . 130.6(3) ?
O3B C3B C4B . . 124.3(2) ?
O3B C3B C2B . . 118.0(2) ?
C4B C3B C2B . . 117.7(2) ?
C3B C4B C5B . . 121.3(2) ?
C3B C4B H4B . . 119.4 ?
C5B C4B H4B . . 119.4 ?
O4B C5B C6B . . 123.7(2) ?
O4B C5B C4B . . 114.9(2) ?
C6B C5B C4B . . 121.3(2) ?
C7B C6B C5B . . 116.4(2) ?
C7B C6B H6B . . 121.8 ?
C5B C6B H6B . . 121.8 ?
C2B C7B C6B . . 123.1(2) ?
C2B C7B C8B . . 107.9(2) ?
C6B C7B C8B . . 129.0(2) ?
O1B C8B C7B . . 104.8(2) ?
O1B C8B H8B1 . . 110.8 ?
C7B C8B H8B1 . . 110.8 ?
O1B C8B H8B2 . . 110.8 ?
C7B C8B H8B2 . . 110.8 ?
H8B1 C8B H8B2 . . 108.9 ?
O3B C9B H9B1 . . 109.5 ?
O3B C9B H9B2 . . 109.5 ?
H9B1 C9B H9B2 . . 109.5 ?
O3B C9B H9B3 . . 109.5 ?
H9B1 C9B H9B3 . . 109.5 ?
H9B2 C9B H9B3 . . 109.5 ?
O4B C10B H10D . . 109.5 ?
O4B C10B H10E . . 109.5 ?
H10D C10B H10E . . 109.5 ?
O4B C10B H10F . . 109.5 ?
H10D C10B H10F . . 109.5 ?
H10E C10B H10F . . 109.5 ?

loop_
_geom_bond_atom_site_label_1
_geom_bond_atom_site_label_2
_geom_bond_site_symmetry_2
_geom_bond_distance
_geom_bond_publ_flag
O1A C1A . 1.373(3) ?
O1A C8A . 1.437(3) ?
O2A C1A . 1.200(3) ?
O3A C3A . 1.346(3) ?
O3A C9A . 1.440(3) ?
O4A C5A . 1.355(3) ?
O4A C10A . 1.428(3) ?
C1A C2A . 1.458(4) ?
C2A C7A . 1.377(3) ?
C2A C3A . 1.410(4) ?
C3A C4A . 1.376(3) ?
C4A C5A . 1.408(4) ?
C4A H4A . 0.9300 ?
C5A C6A . 1.371(4) ?
C6A C7A . 1.374(3) ?
C6A H6A . 0.9300 ?
C7A C8A . 1.495(3) ?
C8A H8A1 . 0.9700 ?
C8A H8A2 . 0.9700 ?
C9A H9A1 . 0.9599 ?
C9A H9A2 . 0.9599 ?
C9A H9A3 . 0.9599 ?
C10A H10A . 0.9599 ?
C10A H10B . 0.9599 ?
C10A H10C . 0.9599 ?
O1B C1B . 1.376(3) ?
O1B C8B . 1.434(3) ?
O2B C1B . 1.202(3) ?
O3B C3B . 1.357(3) ?
O3B C9B . 1.422(3) ?
O4B C5B . 1.354(3) ?
O4B C10B . 1.434(3) ?
C1B C2B . 1.463(4) ?
C2B C7B . 1.372(3) ?
C2B C3B . 1.400(4) ?
C3B C4B . 1.368(3) ?
C4B C5B . 1.393(3) ?
C4B H4B . 0.9300 ?
C5B C6B . 1.392(4) ?
C6B C7B . 1.373(3) ?
C6B H6B . 0.9300 ?
C7B C8B . 1.497(3) ?
C8B H8B1 . 0.9700 ?
C8B H8B2 . 0.9700 ?
C9B H9B1 . 0.9599 ?
C9B H9B2 . 0.9599 ?
C9B H9B3 . 0.9599 ?
C10B H10D . 0.9599 ?
C10B H10E . 0.9599 ?
C10B H10F . 0.9599 ?

loop_
_geom_hbond_atom_site_label_D
_geom_hbond_atom_site_label_H
_geom_hbond_atom_site_label_A
_geom_hbond_site_symmetry_A
_geom_hbond_distance_DH
_geom_hbond_distance_HA
_geom_hbond_distance_DA
_geom_hbond_angle_DHA
C6A H6A O1B 1_655 0.93 2.51 3.397(3) 160.7
C8A H8A1 O2B 3_566 0.97 2.53 3.337(3) 140.4
C6B H6B O1A 1_556 0.93 2.44 3.325(3) 158.6

loop_
_geom_torsion_atom_site_label_1
_geom_torsion_atom_site_label_2
_geom_torsion_atom_site_label_3
_geom_torsion_atom_site_label_4
_geom_torsion_site_symmetry_1
_geom_torsion_site_symmetry_2
_geom_torsion_site_symmetry_3
_geom_torsion_site_symmetry_4
_geom_torsion
_geom_torsion_publ_flag
C8A O1A C1A O2A . . . . -179.8(2) ?
C8A O1A C1A C2A . . . . -0.5(3) ?
O2A C1A C2A C7A . . . . 178.2(3) ?
O1A C1A C2A C7A . . . . -1.0(3) ?
O2A C1A C2A C3A . . . . -0.6(5) ?
O1A C1A C2A C3A . . . . -179.8(3) ?
C9A O3A C3A C4A . . . . 6.2(4) ?
C9A O3A C3A C2A . . . . -172.6(2) ?
C7A C2A C3A O3A . . . . 177.0(2) ?
C1A C2A C3A O3A . . . . -4.3(4) ?
C7A C2A C3A C4A . . . . -1.9(4) ?
C1A C2A C3A C4A . . . . 176.8(3) ?
O3A C3A C4A C5A . . . . -178.2(2) ?
C2A C3A C4A C5A . . . . 0.6(4) ?
C10A O4A C5A C6A . . . . 0.5(4) ?
C10A O4A C5A C4A . . . . -179.9(2) ?
C3A C4A C5A O4A . . . . -178.9(2) ?
C3A C4A C5A C6A . . . . 0.7(4) ?
O4A C5A C6A C7A . . . . 179.0(2) ?
C4A C5A C6A C7A . . . . -0.6(4) ?
C5A C6A C7A C2A . . . . -0.8(4) ?
C5A C6A C7A C8A . . . . -179.5(3) ?
C3A C2A C7A C6A . . . . 2.1(4) ?
C1A C2A C7A C6A . . . . -176.9(2) ?
C3A C2A C7A C8A . . . . -178.9(2) ?
C1A C2A C7A C8A . . . . 2.1(3) ?
C1A O1A C8A C7A . . . . 1.7(3) ?
C6A C7A C8A O1A . . . . 176.6(2) ?
C2A C7A C8A O1A . . . . -2.3(3) ?
C8B O1B C1B O2B . . . . 179.5(2) ?
C8B O1B C1B C2B . . . . -1.5(3) ?
O2B C1B C2B C7B . . . . 178.6(3) ?
O1B C1B C2B C7B . . . . -0.3(3) ?
O2B C1B C2B C3B . . . . 0.5(5) ?
O1B C1B C2B C3B . . . . -178.5(2) ?
C9B O3B C3B C4B . . . . -3.4(4) ?
C9B O3B C3B C2B . . . . 177.8(2) ?
C7B C2B C3B O3B . . . . 180.0(2) ?
C1B C2B C3B O3B . . . . -2.0(4) ?
C7B C2B C3B C4B . . . . 1.1(4) ?
C1B C2B C3B C4B . . . . 179.1(2) ?
O3B C3B C4B C5B . . . . -179.5(2) ?
C2B C3B C4B C5B . . . . -0.7(4) ?
C10B O4B C5B C6B . . . . 0.2(4) ?
C10B O4B C5B C4B . . . . 179.1(2) ?
C3B C4B C5B O4B . . . . -179.2(2) ?
C3B C4B C5B C6B . . . . -0.2(4) ?
O4B C5B C6B C7B . . . . 179.6(2) ?
C4B C5B C6B C7B . . . . 0.8(4) ?
C3B C2B C7B C6B . . . . -0.6(4) ?
C1B C2B C7B C6B . . . . -179.0(2) ?
C3B C2B C7B C8B . . . . -179.8(2) ?
C1B C2B C7B C8B . . . . 1.8(3) ?
C5B C6B C7B C2B . . . . -0.4(4) ?
C5B C6B C7B C8B . . . . 178.7(2) ?
C1B O1B C8B C7B . . . . 2.5(3) ?
C2B C7B C8B O1B . . . . -2.6(3) ?
C6B C7B C8B O1B . . . . 178.2(2) ?
